data_2002335
loop_
_publ_author_name
'Tiedemann, P'
'Mueller-Buschbaum, Hk'

_publ_section_title
;
Zur Struktur der Hochtemperaturform von Dy2 Ti O5
;
_journal_name_full
;
Zeitschrift fuer Anorganische und Allgemeine Chemie
;
_journal_page_first 71
_journal_page_last 74
_journal_paper_doi 10.1002/zaac.19855200110
_journal_volume 520
_journal_year 1985
_chemical_formula_structural 'Dy2 Ti O5'
_chemical_formula_sum 'Dy2 O5 Ti'
_chemical_name_systematic 'Didysprosium titanium oxide'
_space_group_IT_number 216
_symmetry_cell_setting cubic
_symmetry_Int_Tables_number 216
_symmetry_space_group_name_Hall 'F -4 2 3'
_symmetry_space_group_name_H-M 'F -4 3 m'
_cell_angle_alpha 90
_cell_angle_beta 90
_cell_angle_gamma 90
_cell_formula_units_Z 10
_cell_length_a 10.3189(15)
_cell_length_b 10.3189(15)
_cell_length_c 10.3189(15)
_cell_volume 1098.8
_refine_ls_R_factor_all 0.052
_cod_database_code 2002335

loop_
_symmetry_equiv_pos_as_xyz
x,y,z
y,z,x
z,x,y
x,z,y
y,x,z
z,y,x
x,-y,-z
y,-z,-x
z,-x,-y
x,-z,-y
y,-x,-z
z,-y,-x
-x,y,-z
-y,z,-x
-z,x,-y
-x,z,-y
-y,x,-z
-z,y,-x
-x,-y,z
-y,-z,x
-z,-x,y
-x,-z,y
-y,-x,z
-z,-y,x
x,1/2+y,1/2+z
1/2+x,y,1/2+z
1/2+x,1/2+y,z
y,1/2+z,1/2+x
1/2+y,z,1/2+x
1/2+y,1/2+z,x
z,1/2+x,1/2+y
1/2+z,x,1/2+y
1/2+z,1/2+x,y
x,1/2+z,1/2+y
1/2+x,z,1/2+y
1/2+x,1/2+z,y
y,1/2+x,1/2+z
1/2+y,x,1/2+z
1/2+y,1/2+x,z
z,1/2+y,1/2+x
1/2+z,y,1/2+x
1/2+z,1/2+y,x
x,1/2-y,1/2-z
1/2+x,-y,1/2-z
1/2+x,1/2-y,-z
y,1/2-z,1/2-x
1/2+y,-z,1/2-x
1/2+y,1/2-z,-x
z,1/2-x,1/2-y
1/2+z,-x,1/2-y
1/2+z,1/2-x,-y
x,1/2-z,1/2-y
1/2+x,-z,1/2-y
1/2+x,1/2-z,-y
y,1/2-x,1/2-z
1/2+y,-x,1/2-z
1/2+y,1/2-x,-z
z,1/2-y,1/2-x
1/2+z,-y,1/2-x
1/2+z,1/2-y,-x
-x,1/2+y,1/2-z
1/2-x,y,1/2-z
1/2-x,1/2+y,-z
-y,1/2+z,1/2-x
1/2-y,z,1/2-x
1/2-y,1/2+z,-x
-z,1/2+x,1/2-y
1/2-z,x,1/2-y
1/2-z,1/2+x,-y
-x,1/2+z,1/2-y
1/2-x,z,1/2-y
1/2-x,1/2+z,-y
-y,1/2+x,1/2-z
1/2-y,x,1/2-z
1/2-y,1/2+x,-z
-z,1/2+y,1/2-x
1/2-z,y,1/2-x
1/2-z,1/2+y,-x
-x,1/2-y,1/2+z
1/2-x,-y,1/2+z
1/2-x,1/2-y,z
-y,1/2-z,1/2+x
1/2-y,-z,1/2+x
1/2-y,1/2-z,x
-z,1/2-x,1/2+y
1/2-z,-x,1/2+y
1/2-z,1/2-x,y
-x,1/2-z,1/2+y
1/2-x,-z,1/2+y
1/2-x,1/2-z,y
-y,1/2-x,1/2+z
1/2-y,-x,1/2+z
1/2-y,1/2-x,z
-z,1/2-y,1/2+x
1/2-z,-y,1/2+x
1/2-z,1/2-y,x

loop_
_atom_site_aniso_label
_atom_site_aniso_U_11
_atom_site_aniso_U_12
_atom_site_aniso_U_13
_atom_site_aniso_U_22
_atom_site_aniso_U_23
_atom_site_aniso_U_33
Dy1 0.030(1) -0.012(2) -0.012 0.03 -0.012 0.03
Dy2 0.014(3) 0.005(4) 0.005 0.014 0.005 0.014
Ti1 0.014(3) 0.005(4) 0.005 0.014 0.005 0.014

loop_
_atom_site_label
_atom_site_type_symbol
_atom_site_symmetry_multiplicity
_atom_site_Wyckoff_symbol
_atom_site_fract_x
_atom_site_fract_y
_atom_site_fract_z
_atom_site_occupancy
_atom_site_attached_hydrogens
_atom_site_calc_flag
Dy1 Dy3+ 16 e 0.6218(10) 0.6218(10) 0.6218(10) 0.8931 0 d
Dy2 Dy3+ 16 e 0.116(1) 0.116(1) 0.116(1) 0.3569 0 d
Ti1 Ti4+ 16 e 0.116(1) 0.116(1) 0.116(1) 0.625 0 d
O1 O2- 4 b 0.5 0.5 0.5 0.8925 0 d
O2 O2- 4 d 0.75 0.75 0.75 0.8925 0 d
O3 O2- 24 g 0.437(7) 0.25 0.25 0.8925 0 d
O4 O2- 24 f 0.235(8) 0. 0. 0.8925 0 d

loop_
_atom_type_symbol
_atom_type_oxidation_number
Dy3+ 3.000
Ti4+ 4.000
O2- -2.000
